data_7207419
loop_
_publ_author_name
'Konidaris, Konstantis F.'
'Morrison, Christine N.'
'Servetas, John G.'
'Haukka, Matti'
'Lan, Yanhua'
'Powell, Annie K.'
'Plakatouras, John C.'
'Kostakis, George E.'

_publ_section_title
;
 Supramolecular assemblies involving metal--organic ring interactions:
 heterometallic Cu(ii)--Ln(iii) two-dimensional coordination polymers
;
_journal_issue 5
_journal_name_full CrystEngComm
_journal_page_first 1842
_journal_paper_doi 10.1039/c2ce06180e
_journal_volume 14
_journal_year 2012
_chemical_formula_moiety '2(C21 H36 Cu3 Nd2 N6 O27), 11(H2 O)'
_chemical_formula_sum 'C42 H94 Cu6 N12 Nd4 O65'
_chemical_formula_weight 2765.49
_chemical_name_systematic
;
?
;
_space_group_IT_number 2
_symmetry_cell_setting triclinic
_symmetry_space_group_name_Hall '-P 1'
_symmetry_space_group_name_H-M 'P -1'
_atom_sites_solution_hydrogens geom
_atom_sites_solution_primary direct
_atom_sites_solution_secondary difmap
_audit_creation_method SHELXL-97
_cell_angle_alpha 73.70(3)
_cell_angle_beta 72.87(3)
_cell_angle_gamma 79.78(3)
_cell_formula_units_Z 1
_cell_length_a 11.190(2)
_cell_length_b 13.181(3)
_cell_length_c 15.356(3)
_cell_measurement_reflns_used 25641
_cell_measurement_temperature 105(2)
_cell_measurement_theta_max 27.48
_cell_measurement_theta_min 1.02
_cell_volume 2066.3(8)
_computing_cell_refinement 'Denzo/Scalepack (Otwinowski & Minor, 1997)'
_computing_data_collection 'Collect (Nonius BV, 1997-2000)'
_computing_data_reduction 'Denzo/Scalepack (Otwinowski & Minor, 1997)'
_computing_molecular_graphics 'Diamond v.3.1b (Crystal Impact GbR, 2006)'
_computing_publication_material 'SHELXL-97 (Sheldrick, 1997)'
_computing_structure_refinement 'SHELXL-97 (Sheldrick, 1997)'
_computing_structure_solution 'SHELXS-97 (Sheldrick, 1997)'
_diffrn_ambient_temperature 105(2)
_diffrn_detector_area_resol_mean 9
_diffrn_measured_fraction_theta_full 0.997
_diffrn_measured_fraction_theta_max 0.997
_diffrn_measurement_device '95mm CCD camera on \k-goniostat'
_diffrn_measurement_device_type 'Nonius KappaCCD'
_diffrn_measurement_method '\f scans and \w scans with \k offset'
_diffrn_radiation_monochromator 'horizontally mounted graphite crystal'
_diffrn_radiation_source 'fine-focus sealed tube'
_diffrn_radiation_type MoK\a
_diffrn_radiation_wavelength 0.71073
_diffrn_reflns_av_R_equivalents 0.0484
_diffrn_reflns_av_sigmaI/netI 0.0449
_diffrn_reflns_limit_h_max 14
_diffrn_reflns_limit_h_min -14
_diffrn_reflns_limit_k_max 17
_diffrn_reflns_limit_k_min -16
_diffrn_reflns_limit_l_max 19
_diffrn_reflns_limit_l_min -19
_diffrn_reflns_number 36216
_diffrn_reflns_theta_full 27.43
_diffrn_reflns_theta_max 27.43
_diffrn_reflns_theta_min 2.07
_exptl_absorpt_coefficient_mu 4.102
_exptl_absorpt_correction_T_max 0.6680
_exptl_absorpt_correction_T_min 0.4669
_exptl_absorpt_correction_type multi-scan
_exptl_absorpt_process_details 'SORTAV (Blessing, 1995)'
_exptl_crystal_colour purple
_exptl_crystal_density_diffrn 2.222
_exptl_crystal_density_method 'not measured'
_exptl_crystal_description block
_exptl_crystal_F_000 1364
_exptl_crystal_size_max 0.22
_exptl_crystal_size_mid 0.21
_exptl_crystal_size_min 0.11
_refine_diff_density_max 1.350
_refine_diff_density_min -1.046
_refine_diff_density_rms 0.139
_refine_ls_extinction_method none
_refine_ls_goodness_of_fit_ref 1.044
_refine_ls_hydrogen_treatment constr
_refine_ls_matrix_type full
_refine_ls_number_parameters 600
_refine_ls_number_reflns 9405
_refine_ls_number_restraints 0
_refine_ls_restrained_S_all 1.044
_refine_ls_R_factor_all 0.0518
_refine_ls_R_factor_gt 0.0345
_refine_ls_shift/su_max 0.001
_refine_ls_shift/su_mean 0.000
_refine_ls_structure_factor_coef Fsqd
_refine_ls_weighting_details 'calc w=1/[\s^2^(Fo^2^)+(0.0444P)^2^+2.1572P] where P=(Fo^2^+2Fc^2^)/3'
_refine_ls_weighting_scheme calc
_refine_ls_wR_factor_gt 0.0832
_refine_ls_wR_factor_ref 0.0902
_reflns_number_gt 7334
_reflns_number_total 9405
_reflns_threshold_expression >2sigma(I)
_cod_data_source_file c2ce06180e.txt
_cod_data_source_block 2
_cod_original_cell_volume 2066.5(7)
_cod_database_code 7207419

loop_
_symmetry_equiv_pos_as_xyz
'x, y, z'
'-x, -y, -z'

loop_
_atom_site_label
_atom_site_type_symbol
_atom_site_fract_x
_atom_site_fract_y
_atom_site_fract_z
_atom_site_U_iso_or_equiv
_atom_site_adp_type
_atom_site_occupancy
_atom_site_symmetry_multiplicity
_atom_site_calc_flag
_atom_site_refinement_flags
_atom_site_disorder_assembly
_atom_site_disorder_group
Nd1 Nd 0.19171(2) 0.237251(18) 0.944036(17) 0.02718(7) Uani 1 1 d . . .
O1W O 0.3189(3) 0.0891(3) 0.8761(3) 0.0410(8) Uani 1 1 d . . .
H11W H 0.3456 0.1054 0.8156 0.061 Uiso 1 1 d R . .
H21W H 0.3820 0.0394 0.8944 0.061 Uiso 1 1 d R . .
O2W O -0.0181(3) 0.2513(4) 1.0597(3) 0.0537(10) Uani 1 1 d . . .
H12W H -0.0162 0.2648 1.1137 0.081 Uiso 1 1 d R . .
H22W H -0.0945 0.2656 1.0595 0.081 Uiso 1 1 d R . .
O3W O 0.2493(3) 0.2949(3) 0.7687(2) 0.0370(8) Uani 1 1 d . . .
H13W H 0.2336 0.2766 0.7246 0.056 Uiso 1 1 d R . .
H23W H 0.3239 0.3121 0.7444 0.056 Uiso 1 1 d R . .
O4W O 0.1294(4) 0.4303(3) 0.8965(3) 0.0488(9) Uani 1 1 d . . .
H14W H 0.1243 0.4780 0.9301 0.073 Uiso 1 1 d R . .
H24W H 0.1271 0.4734 0.8421 0.073 Uiso 1 1 d R . .
Nd2 Nd 0.49393(2) 0.260067(18) 1.381356(17) 0.02845(7) Uani 1 1 d . . .
O5W O 0.3047(4) 0.3864(4) 1.4237(4) 0.0757(15) Uani 1 1 d . . .
H15W H 0.2378 0.4341 1.3955 0.113 Uiso 1 1 d R . .
H25W H 0.2755 0.3753 1.4833 0.113 Uiso 1 1 d R . .
O6W O 0.7002(3) 0.2861(3) 1.2539(2) 0.0405(8) Uani 1 1 d . . .
H16W H 0.6987 0.3410 1.2102 0.061 Uiso 1 1 d R . .
H26W H 0.7855 0.2590 1.2556 0.061 Uiso 1 1 d R . .
O7W O 0.5569(5) 0.4097(3) 1.4189(4) 0.0678(14) Uani 1 1 d . . .
H17W H 0.5721 0.3951 1.4776 0.102 Uiso 1 1 d R . .
H27W H 0.6299 0.4350 1.3874 0.102 Uiso 1 1 d R . .
O8W O 0.4181(3) 0.1983(3) 1.5526(2) 0.0476(9) Uani 1 1 d . . .
H18W H 0.3473 0.1692 1.5646 0.071 Uiso 1 1 d R . .
H28W H 0.4486 0.1639 1.6074 0.071 Uiso 1 1 d R . .
O9W O 0.5589(3) 0.0992(3) 1.3196(3) 0.0405(8) Uani 1 1 d . . .
H19W H 0.5031 0.0669 1.3088 0.061 Uiso 1 1 d R . .
H29W H 0.6203 0.1091 1.2703 0.061 Uiso 1 1 d R . .
Cu1 Cu -0.23933(5) 0.21302(4) 0.76816(4) 0.03030(13) Uani 1 1 d . . .
O1A O -0.1553(4) 0.5076(3) 0.7020(3) 0.0462(9) Uani 1 1 d . . .
O2A O -0.2431(3) 0.3637(3) 0.7096(2) 0.0394(8) Uani 1 1 d . . .
O3A O 0.0394(3) 0.1781(3) 0.8978(2) 0.0368(8) Uani 1 1 d . . .
O4A O -0.2126(3) -0.0904(3) 0.9272(2) 0.0387(8) Uani 1 1 d . . .
O5A O -0.3667(3) 0.1977(3) 0.7101(2) 0.0379(8) Uani 1 1 d . . .
O6A O -0.4790(3) 0.0791(3) 0.7015(2) 0.0351(7) Uani 1 1 d . . .
N1A N -0.1144(4) 0.2335(3) 0.8220(3) 0.0353(9) Uani 1 1 d . . .
N2A N -0.2496(4) 0.0657(3) 0.8260(3) 0.0373(9) Uani 1 1 d . . .
C1A C -0.1667(5) 0.4109(4) 0.7308(4) 0.0411(12) Uani 1 1 d . . .
C2A C -0.0841(5) 0.3419(4) 0.7925(4) 0.0408(12) Uani 1 1 d . . .
H2A1 H 0.0054 0.3444 0.7571 0.049 Uiso 1 1 calc R . .
H2A2 H -0.0968 0.3699 0.8484 0.049 Uiso 1 1 calc R . .
C3A C -0.0508(4) 0.1605(4) 0.8719(3) 0.0312(10) Uani 1 1 d . . .
C4A C -0.0838(4) 0.0470(4) 0.9031(3) 0.0316(10) Uani 1 1 d . . .
H4A1 H -0.0062 0.0037 0.8780 0.038 Uiso 1 1 calc R . .
H4A2 H -0.0979 0.0269 0.9723 0.038 Uiso 1 1 calc R . .
C5A C -0.1893(4) 0.0063(4) 0.8841(3) 0.0361(11) Uani 1 1 d . . .
C6A C -0.3512(4) 0.0205(4) 0.8087(3) 0.0358(11) Uani 1 1 d . . .
H6A1 H -0.4189 0.0030 0.8673 0.043 Uiso 1 1 calc R . .
H6A2 H -0.3171 -0.0453 0.7870 0.043 Uiso 1 1 calc R . .
C7A C -0.4016(4) 0.1025(4) 0.7350(3) 0.0328(10) Uani 1 1 d . . .
Cu2 Cu 0.34245(5) 0.58752(4) 1.03352(4) 0.02857(13) Uani 1 1 d . . .
O1B O 0.2809(3) 0.7116(3) 0.9480(2) 0.0371(8) Uani 1 1 d . . .
O2B O 0.2743(3) 0.8868(3) 0.9083(2) 0.0398(8) Uani 1 1 d . . .
O3B O 0.5955(3) 0.7249(3) 1.0955(3) 0.0401(8) Uani 1 1 d . . .
O4B O 0.4681(4) 0.3824(3) 1.2461(3) 0.0532(10) Uani 1 1 d . . .
O5B O 0.2443(3) 0.4899(3) 1.0144(2) 0.0398(8) Uani 1 1 d . . .
O6B O 0.2042(4) 0.3204(3) 1.0642(2) 0.0416(8) Uani 1 1 d . . .
N1B N 0.4354(4) 0.6837(3) 1.0534(3) 0.0319(8) Uani 1 1 d . . .
N2B N 0.3948(4) 0.4675(3) 1.1211(3) 0.0356(9) Uani 1 1 d . . .
C1B C 0.3189(5) 0.7984(4) 0.9466(3) 0.0332(10) Uani 1 1 d . . .
C2B C 0.4223(5) 0.7910(4) 0.9937(3) 0.0326(10) Uani 1 1 d . . .
H2B1 H 0.5025 0.8063 0.9456 0.039 Uiso 1 1 calc R . .
H2B2 H 0.4013 0.8438 1.0322 0.039 Uiso 1 1 calc R . .
C3B C 0.5208(4) 0.6615(4) 1.1000(3) 0.0316(10) Uani 1 1 d . . .
C4B C 0.5305(5) 0.5533(4) 1.1702(3) 0.0371(11) Uani 1 1 d . . .
H4B1 H 0.6206 0.5258 1.1569 0.045 Uiso 1 1 calc R . .
H4B2 H 0.5081 0.5680 1.2332 0.045 Uiso 1 1 calc R . .
C5B C 0.4602(4) 0.4645(4) 1.1794(3) 0.0364(11) Uani 1 1 d . . .
C6B C 0.3266(5) 0.3759(4) 1.1390(3) 0.0368(11) Uani 1 1 d . . .
H6B1 H 0.2689 0.3642 1.2029 0.044 Uiso 1 1 calc R . .
H6B2 H 0.3867 0.3114 1.1352 0.044 Uiso 1 1 calc R . .
C7B C 0.2529(5) 0.3960(4) 1.0673(3) 0.0378(11) Uani 1 1 d . . .
Cu3 Cu 0.08638(5) -0.03628(4) 1.39805(4) 0.02974(13) Uani 1 1 d . . .
O1C O -0.0110(3) 0.0620(3) 1.3160(2) 0.0344(7) Uani 1 1 d . . .
O2C O -0.0466(3) 0.2335(3) 1.2502(2) 0.0368(8) Uani 1 1 d . . .
O3C O 0.3135(3) 0.1760(3) 1.3952(2) 0.0356(7) Uani 1 1 d . . .
O4C O 0.3306(3) -0.1835(2) 1.5574(2) 0.0344(7) Uani 1 1 d . . .
O5C O 0.0148(3) -0.1617(3) 1.4014(2) 0.0400(8) Uani 1 1 d . . .
O6C O 0.0124(5) -0.3347(3) 1.4710(3) 0.0677(13) Uani 1 1 d . . .
N1C N 0.1647(4) 0.0864(3) 1.3861(3) 0.0318(8) Uani 1 1 d . . .
N2C N 0.1784(4) -0.1315(3) 1.4798(3) 0.0313(8) Uani 1 1 d . . .
C1C C 0.0143(4) 0.1586(4) 1.2936(3) 0.0338(10) Uani 1 1 d . . .
C2C C 0.1252(4) 0.1796(4) 1.3204(3) 0.0341(10) Uani 1 1 d . . .
H2C1 H 0.1954 0.1972 1.2635 0.041 Uiso 1 1 calc R . .
H2C2 H 0.1016 0.2409 1.3494 0.041 Uiso 1 1 calc R . .
C3C C 0.2574(4) 0.0926(4) 1.4197(3) 0.0278(9) Uani 1 1 d . . .
C4C C 0.2962(4) 0.0010(4) 1.4935(3) 0.0300(10) Uani 1 1 d . . .
H4C1 H 0.2600 0.0211 1.5542 0.036 Uiso 1 1 calc R . .
H4C2 H 0.3886 -0.0018 1.4807 0.036 Uiso 1 1 calc R . .
C5C C 0.2676(4) -0.1113(4) 1.5100(3) 0.0293(9) Uani 1 1 d . . .
C6C C 0.1540(5) -0.2417(4) 1.4995(3) 0.0385(11) Uani 1 1 d . . .
H6C1 H 0.1271 -0.2709 1.5683 0.046 Uiso 1 1 calc R . .
H6C2 H 0.2321 -0.2844 1.4742 0.046 Uiso 1 1 calc R . .
C7C C 0.0525(5) -0.2493(4) 1.4554(3) 0.0416(12) Uani 1 1 d . . .
O10W O 0.1809(3) 0.1842(3) 0.6659(2) 0.0432(8) Uani 1 1 d . . .
H110 H 0.1517 0.2051 0.6170 0.065 Uiso 1 1 d R . .
H210 H 0.1216 0.1756 0.7131 0.065 Uiso 1 1 d R . .
O11W O 0.8014(3) 0.0288(3) 1.2518(2) 0.0387(8) Uani 1 1 d . . .
H111 H 0.8536 0.0517 1.2706 0.058 Uiso 1 1 d R . .
H211 H 0.8063 0.0445 1.1971 0.058 Uiso 1 1 d R . .
O12W O 0.1329(6) 0.4707(5) 1.5532(4) 0.109(2) Uani 1 1 d . . .
H112 H 0.0657 0.4514 1.5786 0.164 Uiso 1 1 d R . .
H212 H 0.1203 0.5416 1.5206 0.164 Uiso 1 1 d R . .
O13A O 0.4066(9) 0.5952(7) 1.4052(6) 0.0546(14) Uani 0.457(6) 1 d P A 1
H13A H 0.3513 0.5603 1.4383 0.082 Uiso 0.457(6) 1 d PR A 1
H13B H 0.3830 0.6426 1.3658 0.082 Uiso 0.457(6) 1 d PR A 1
O13B O 0.5199(8) 0.6312(6) 1.3668(5) 0.0546(14) Uani 0.543(6) 1 d P A 2
H13C H 0.5263 0.6747 1.3977 0.082 Uiso 0.543(6) 1 d PR A 2
H13D H 0.5078 0.6691 1.3148 0.082 Uiso 0.543(6) 1 d PR A 2
O14A O 0.0251(6) 0.5619(4) 0.7635(5) 0.066(3) Uani 0.739(11) 1 d P B 3
H14A H -0.0234 0.5548 0.7294 0.099 Uiso 0.739(11) 1 d PR B 3
H14B H -0.0045 0.5880 0.8006 0.099 Uiso 0.739(11) 1 d PR B 3
O14B O 0.1460(17) 0.5507(13) 0.7126(11) 0.058(6) Uani 0.261(11) 1 d P . 4
H14C H 0.1796 0.5988 0.6593 0.088 Uiso 0.261(11) 1 d PR B 4
H14D H 0.1149 0.5026 0.7012 0.088 Uiso 0.261(11) 1 d PR B 4
O15W O 0.7571(8) 0.5007(6) 1.3454(6) 0.060(2) Uani 0.50 1 d P . .
H15A H 0.7553 0.5342 1.2944 0.090 Uiso 0.50 1 d PR . .
H25B H 0.7327 0.5364 1.3866 0.090 Uiso 0.50 1 d PR . .

loop_
_atom_site_aniso_label
_atom_site_aniso_U_11
_atom_site_aniso_U_22
_atom_site_aniso_U_33
_atom_site_aniso_U_23
_atom_site_aniso_U_13
_atom_site_aniso_U_12
Nd1 0.03001(13) 0.02296(12) 0.03233(13) -0.00336(10) -0.01520(10) -0.00561(9)
O1W 0.0390(19) 0.0352(18) 0.049(2) -0.0132(16) -0.0087(16) -0.0037(15)
O2W 0.0331(19) 0.092(3) 0.046(2) -0.031(2) -0.0109(16) -0.005(2)
O3W 0.0440(19) 0.0365(18) 0.0330(17) -0.0038(14) -0.0122(15) -0.0137(15)
O4W 0.076(3) 0.0280(18) 0.049(2) -0.0063(16) -0.032(2) 0.0017(18)
Nd2 0.03188(14) 0.02373(12) 0.03301(13) -0.00351(10) -0.01597(10) -0.00381(10)
O5W 0.073(3) 0.070(3) 0.112(4) -0.052(3) -0.061(3) 0.034(2)
O6W 0.0329(18) 0.046(2) 0.0369(18) 0.0048(16) -0.0115(15) -0.0094(16)
O7W 0.098(3) 0.0293(19) 0.106(4) -0.011(2) -0.079(3) -0.003(2)
O8W 0.0354(19) 0.074(3) 0.0325(18) -0.0060(18) -0.0123(15) -0.0075(18)
O9W 0.0368(19) 0.0396(19) 0.052(2) -0.0209(17) -0.0101(16) -0.0088(15)
Cu1 0.0360(3) 0.0263(3) 0.0307(3) -0.0047(2) -0.0111(2) -0.0081(2)
O1A 0.053(2) 0.0291(18) 0.061(2) -0.0067(17) -0.0236(19) -0.0053(16)
O2A 0.0372(19) 0.0354(18) 0.047(2) -0.0009(16) -0.0194(16) -0.0086(15)
O3A 0.0379(18) 0.0409(19) 0.0378(18) -0.0059(15) -0.0174(15) -0.0134(15)
O4A 0.047(2) 0.0280(17) 0.0410(19) 0.0050(14) -0.0202(16) -0.0091(15)
O5A 0.0386(19) 0.0378(18) 0.0433(19) -0.0123(15) -0.0133(15) -0.0109(15)
O6A 0.0336(17) 0.0385(18) 0.0390(18) -0.0087(15) -0.0154(14) -0.0094(15)
N1A 0.041(2) 0.029(2) 0.035(2) -0.0040(17) -0.0136(18) -0.0030(18)
N2A 0.038(2) 0.036(2) 0.039(2) -0.0059(18) -0.0127(18) -0.0067(18)
C1A 0.042(3) 0.038(3) 0.046(3) -0.013(2) -0.012(2) -0.006(2)
C2A 0.044(3) 0.036(3) 0.046(3) -0.009(2) -0.017(2) -0.007(2)
C3A 0.033(2) 0.034(2) 0.029(2) -0.0073(19) -0.0085(19) -0.007(2)
C4A 0.032(2) 0.029(2) 0.035(2) -0.0072(19) -0.011(2) -0.0046(19)
C5A 0.031(2) 0.043(3) 0.037(3) -0.015(2) -0.010(2) 0.000(2)
C6A 0.032(2) 0.042(3) 0.039(3) -0.013(2) -0.013(2) -0.006(2)
C7A 0.035(2) 0.034(2) 0.033(2) -0.011(2) -0.008(2) -0.008(2)
Cu2 0.0358(3) 0.0242(3) 0.0294(3) -0.0019(2) -0.0155(2) -0.0082(2)
O1B 0.050(2) 0.0293(17) 0.0382(18) -0.0023(14) -0.0222(16) -0.0097(15)
O2B 0.052(2) 0.0273(17) 0.0438(19) -0.0041(15) -0.0224(17) -0.0026(15)
O3B 0.0371(18) 0.0373(19) 0.053(2) -0.0064(16) -0.0203(16) -0.0137(15)
O4B 0.053(2) 0.048(2) 0.057(2) 0.0164(19) -0.0338(19) -0.0129(19)
O5B 0.051(2) 0.0353(18) 0.0399(19) -0.0037(15) -0.0219(16) -0.0145(16)
O6B 0.061(2) 0.0318(18) 0.0404(19) -0.0085(15) -0.0190(17) -0.0184(17)
N1B 0.033(2) 0.032(2) 0.033(2) -0.0040(17) -0.0134(17) -0.0099(17)
N2B 0.037(2) 0.030(2) 0.037(2) -0.0004(17) -0.0100(18) -0.0068(17)
C1B 0.039(3) 0.031(2) 0.026(2) -0.0055(19) -0.0053(19) -0.005(2)
C2B 0.041(3) 0.027(2) 0.031(2) -0.0082(19) -0.008(2) -0.007(2)
C3B 0.031(2) 0.035(2) 0.032(2) -0.012(2) -0.0083(19) -0.004(2)
C4B 0.037(3) 0.041(3) 0.032(2) -0.004(2) -0.012(2) -0.003(2)
C5B 0.030(2) 0.041(3) 0.037(3) -0.007(2) -0.014(2) 0.002(2)
C6B 0.046(3) 0.027(2) 0.041(3) -0.005(2) -0.016(2) -0.009(2)
C7B 0.046(3) 0.036(3) 0.033(2) -0.011(2) -0.007(2) -0.009(2)
Cu3 0.0282(3) 0.0327(3) 0.0310(3) -0.0047(2) -0.0128(2) -0.0063(2)
O1C 0.0358(18) 0.0370(18) 0.0349(17) -0.0073(14) -0.0156(14) -0.0063(15)
O2C 0.0317(17) 0.0414(19) 0.0362(18) -0.0057(15) -0.0136(14) 0.0007(15)
O3C 0.0320(17) 0.0315(17) 0.0452(19) -0.0040(15) -0.0156(15) -0.0075(14)
O4C 0.0370(18) 0.0310(17) 0.0367(17) -0.0027(14) -0.0172(15) -0.0030(14)
O5C 0.045(2) 0.046(2) 0.0364(18) -0.0044(16) -0.0190(16) -0.0171(16)
O6C 0.097(3) 0.054(3) 0.069(3) 0.009(2) -0.047(3) -0.047(3)
N1C 0.028(2) 0.031(2) 0.037(2) -0.0033(17) -0.0156(17) -0.0015(16)
N2C 0.035(2) 0.031(2) 0.0303(19) -0.0025(16) -0.0142(16) -0.0070(17)
C1C 0.030(2) 0.041(3) 0.030(2) -0.008(2) -0.0110(19) 0.002(2)
C2C 0.031(2) 0.033(2) 0.038(3) -0.004(2) -0.014(2) -0.001(2)
C3C 0.024(2) 0.032(2) 0.029(2) -0.0090(19) -0.0071(18) -0.0026(18)
C4C 0.029(2) 0.031(2) 0.032(2) -0.0049(19) -0.0135(19) -0.0054(19)
C5C 0.027(2) 0.030(2) 0.028(2) -0.0049(18) -0.0059(18) -0.0034(18)
C6C 0.052(3) 0.034(3) 0.033(2) 0.000(2) -0.013(2) -0.021(2)
C7C 0.050(3) 0.044(3) 0.035(3) 0.001(2) -0.016(2) -0.023(3)
O10W 0.0374(19) 0.061(2) 0.0370(18) -0.0172(17) -0.0087(15) -0.0118(17)
O11W 0.0381(19) 0.044(2) 0.0404(18) -0.0142(16) -0.0156(15) -0.0041(16)
O12W 0.104(5) 0.087(4) 0.115(5) -0.013(4) -0.002(4) -0.019(4)
O13A 0.076(4) 0.042(3) 0.046(3) -0.006(3) -0.026(3) 0.002(3)
O13B 0.076(4) 0.042(3) 0.046(3) -0.006(3) -0.026(3) 0.002(3)
O14A 0.086(6) 0.032(3) 0.099(5) 0.007(3) -0.070(5) -0.014(3)
O14B 0.068(14) 0.060(10) 0.053(10) 0.012(8) -0.029(9) -0.040(9)
O15W 0.058(5) 0.036(4) 0.069(6) 0.011(4) -0.008(4) -0.014(4)

loop_
_atom_type_symbol
_atom_type_description
_atom_type_scat_dispersion_real
_atom_type_scat_dispersion_imag
_atom_type_scat_source
C C 0.0033 0.0016 'International Tables Vol C Tables 4.2.6.8 and 6.1.1.4'
H H 0.0000 0.0000 'International Tables Vol C Tables 4.2.6.8 and 6.1.1.4'
N N 0.0061 0.0033 'International Tables Vol C Tables 4.2.6.8 and 6.1.1.4'
O O 0.0106 0.0060 'International Tables Vol C Tables 4.2.6.8 and 6.1.1.4'
Cu Cu 0.3201 1.2651 'International Tables Vol C Tables 4.2.6.8 and 6.1.1.4'
Nd Nd -0.1943 3.0179 'International Tables Vol C Tables 4.2.6.8 and 6.1.1.4'

loop_
_geom_angle_atom_site_label_1
_geom_angle_atom_site_label_2
_geom_angle_atom_site_label_3
_geom_angle
_geom_angle_site_symmetry_1
_geom_angle_site_symmetry_3
O3A Nd1 O4A 98.51(12) . 2_557
O3A Nd1 O3B 146.29(12) . 2_667
O4A Nd1 O3B 94.57(12) 2_557 2_667
O3A Nd1 O6B 139.04(12) . .
O4A Nd1 O6B 76.37(12) 2_557 .
O3B Nd1 O6B 74.30(12) 2_667 .
O3A Nd1 O4W 97.79(13) . .
O4A Nd1 O4W 145.12(13) 2_557 .
O3B Nd1 O4W 88.61(13) 2_667 .
O6B Nd1 O4W 71.11(12) . .
O3A Nd1 O1W 79.41(12) . .
O4A Nd1 O1W 73.14(12) 2_557 .
O3B Nd1 O1W 74.89(12) 2_667 .
O6B Nd1 O1W 134.15(12) . .
O4W Nd1 O1W 140.43(12) . .
O3A Nd1 O3W 74.61(11) . .
O4A Nd1 O3W 143.06(12) 2_557 .
O3B Nd1 O3W 76.28(12) 2_667 .
O6B Nd1 O3W 132.17(11) . .
O4W Nd1 O3W 71.31(12) . .
O1W Nd1 O3W 69.92(12) . .
O3A Nd1 O2W 69.71(12) . .
O4A Nd1 O2W 77.32(14) 2_557 .
O3B Nd1 O2W 143.84(12) 2_667 .
O6B Nd1 O2W 69.53(12) . .
O4W Nd1 O2W 79.78(14) . .
O1W Nd1 O2W 133.00(13) . .
O3W Nd1 O2W 129.84(12) . .
Nd1 O1W H11W 114.5 . .
Nd1 O1W H21W 131.3 . .
H11W O1W H21W 102.9 . .
Nd1 O2W H12W 114.9 . .
Nd1 O2W H22W 138.4 . .
H12W O2W H22W 103.6 . .
Nd1 O3W H13W 135.9 . .
Nd1 O3W H23W 114.1 . .
H13W O3W H23W 102.4 . .
Nd1 O4W H14W 125.7 . .
Nd1 O4W H24W 132.3 . .
H14W O4W H24W 99.9 . .
O4B Nd2 O4C 134.18(12) . 2_658
O4B Nd2 O3C 92.12(13) . .
O4C Nd2 O3C 127.50(11) 2_658 .
O4B Nd2 O8W 147.51(15) . .
O4C Nd2 O8W 71.74(12) 2_658 .
O3C Nd2 O8W 78.75(12) . .
O4B Nd2 O7W 84.84(15) . .
O4C Nd2 O7W 76.34(12) 2_658 .
O3C Nd2 O7W 142.38(15) . .
O8W Nd2 O7W 83.95(15) . .
O4B Nd2 O9W 99.11(14) . .
O4C Nd2 O9W 78.47(12) 2_658 .
O3C Nd2 O9W 69.51(11) . .
O8W Nd2 O9W 106.46(13) . .
O7W Nd2 O9W 148.01(14) . .
O4B Nd2 O5W 71.54(17) . .
O4C Nd2 O5W 135.63(13) 2_658 .
O3C Nd2 O5W 72.83(14) . .
O8W Nd2 O5W 75.98(16) . .
O7W Nd2 O5W 70.66(16) . .
O9W Nd2 O5W 140.78(13) . .
O4B Nd2 O6W 67.39(13) . .
O4C Nd2 O6W 68.61(11) 2_658 .
O3C Nd2 O6W 131.95(12) . .
O8W Nd2 O6W 139.87(11) . .
O7W Nd2 O6W 81.03(16) . .
O9W Nd2 O6W 71.58(12) . .
O5W Nd2 O6W 131.56(15) . .
Nd2 O5W H15W 140.3 . .
Nd2 O5W H25W 111.1 . .
H15W O5W H25W 106.3 . .
Nd2 O6W H16W 115.1 . .
Nd2 O6W H26W 130.8 . .
H16W O6W H26W 110.7 . .
Nd2 O7W H17W 115.4 . .
Nd2 O7W H27W 120.4 . .
H17W O7W H27W 95.2 . .
Nd2 O8W H18W 107.6 . .
Nd2 O8W H28W 141.0 . .
H18W O8W H28W 102.9 . .
Nd2 O9W H19W 121.1 . .
Nd2 O9W H29W 111.1 . .
H19W O9W H29W 108.0 . .
N2A Cu1 N1A 97.62(17) . .
N2A Cu1 O2A 175.36(16) . .
N1A Cu1 O2A 86.35(15) . .
N2A Cu1 O5A 84.59(16) . .
N1A Cu1 O5A 177.78(15) . .
O2A Cu1 O5A 91.46(14) . .
C1A O2A Cu1 113.3(3) . .
C3A O3A Nd1 171.3(3) . .
C5A O4A Nd1 146.8(3) . 2_557
C7A O5A Cu1 114.0(3) . .
C3A N1A C2A 120.4(4) . .
C3A N1A Cu1 126.9(3) . .
C2A N1A Cu1 112.4(3) . .
C5A N2A C6A 117.9(4) . .
C5A N2A Cu1 127.5(4) . .
C6A N2A Cu1 114.2(3) . .
O1A C1A O2A 124.1(5) . .
O1A C1A C2A 118.6(4) . .
O2A C1A C2A 117.3(4) . .
N1A C2A C1A 110.5(4) . .
N1A C2A H2A1 109.5 . .
C1A C2A H2A1 109.5 . .
N1A C2A H2A2 109.5 . .
C1A C2A H2A2 109.5 . .
H2A1 C2A H2A2 108.1 . .
O3A C3A N1A 123.7(4) . .
O3A C3A C4A 116.2(4) . .
N1A C3A C4A 120.1(4) . .
C5A C4A C3A 126.6(4) . .
C5A C4A H4A1 105.7 . .
C3A C4A H4A1 105.7 . .
C5A C4A H4A2 105.7 . .
C3A C4A H4A2 105.7 . .
H4A1 C4A H4A2 106.1 . .
N2A C5A O4A 122.7(4) . .
N2A C5A C4A 120.2(4) . .
O4A C5A C4A 117.0(4) . .
N2A C6A C7A 107.5(4) . .
N2A C6A H6A1 110.2 . .
C7A C6A H6A1 110.2 . .
N2A C6A H6A2 110.2 . .
C7A C6A H6A2 110.2 . .
H6A1 C6A H6A2 108.5 . .
O6A C7A O5A 121.7(4) . .
O6A C7A C6A 119.4(4) . .
O5A C7A C6A 118.8(4) . .
N2B Cu2 N1B 95.34(17) . .
N2B Cu2 O1B 177.24(17) . .
N1B Cu2 O1B 85.21(15) . .
N2B Cu2 O5B 84.91(16) . .
N1B Cu2 O5B 179.00(17) . .
O1B Cu2 O5B 94.50(14) . .
C1B O1B Cu2 113.6(3) . .
C3B O3B Nd1 147.3(3) . 2_667
C5B O4B Nd2 167.2(4) . .
C7B O5B Cu2 113.6(3) . .
C7B O6B Nd1 137.2(3) . .
C3B N1B C2B 117.9(4) . .
C3B N1B Cu2 128.1(3) . .
C2B N1B Cu2 112.9(3) . .
C5B N2B C6B 117.0(4) . .
C5B N2B Cu2 127.9(3) . .
C6B N2B Cu2 113.2(3) . .
O2B C1B O1B 122.6(5) . .
O2B C1B C2B 119.4(4) . .
O1B C1B C2B 117.9(4) . .
N1B C2B C1B 108.7(4) . .
N1B C2B H2B1 110.0 . .
C1B C2B H2B1 110.0 . .
N1B C2B H2B2 110.0 . .
C1B C2B H2B2 110.0 . .
H2B1 C2B H2B2 108.3 . .
O3B C3B N1B 124.7(4) . .
O3B C3B C4B 115.4(4) . .
N1B C3B C4B 119.9(4) . .
C5B C4B C3B 123.7(4) . .
C5B C4B H4B1 106.4 . .
C3B C4B H4B1 106.4 . .
C5B C4B H4B2 106.4 . .
C3B C4B H4B2 106.4 . .
H4B1 C4B H4B2 106.5 . .
O4B C5B N2B 120.5(5) . .
O4B C5B C4B 117.3(4) . .
N2B C5B C4B 122.2(4) . .
N2B C6B C7B 109.2(4) . .
N2B C6B H6B1 109.8 . .
C7B C6B H6B1 109.8 . .
N2B C6B H6B2 109.8 . .
C7B C6B H6B2 109.8 . .
H6B1 C6B H6B2 108.3 . .
O6B C7B O5B 124.8(5) . .
O6B C7B C6B 117.3(4) . .
O5B C7B C6B 117.9(4) . .
N2C Cu3 N1C 95.59(16) . .
N2C Cu3 O5C 85.17(15) . .
N1C Cu3 O5C 175.87(16) . .
N2C Cu3 O1C 178.93(16) . .
N1C Cu3 O1C 84.58(15) . .
O5C Cu3 O1C 94.73(14) . .
C1C O1C Cu3 114.0(3) . .
C3C O3C Nd2 149.8(3) . .
C5C O4C Nd2 155.4(3) . 2_658
C7C O5C Cu3 114.9(3) . .
C3C N1C C2C 117.6(4) . .
C3C N1C Cu3 128.6(3) . .
C2C N1C Cu3 113.2(3) . .
C5C N2C C6C 118.2(4) . .
C5C N2C Cu3 128.1(3) . .
C6C N2C Cu3 113.2(3) . .
O2C C1C O1C 123.1(4) . .
O2C C1C C2C 119.6(4) . .
O1C C1C C2C 117.3(4) . .
N1C C2C C1C 109.6(4) . .
N1C C2C H2C1 109.7 . .
C1C C2C H2C1 109.7 . .
N1C C2C H2C2 109.7 . .
C1C C2C H2C2 109.7 . .
H2C1 C2C H2C2 108.2 . .
O3C C3C N1C 122.3(4) . .
O3C C3C C4C 117.8(4) . .
N1C C3C C4C 119.9(4) . .
C3C C4C C5C 123.7(4) . .
C3C C4C H4C1 106.4 . .
C5C C4C H4C1 106.4 . .
C3C C4C H4C2 106.4 . .
C5C C4C H4C2 106.4 . .
H4C1 C4C H4C2 106.5 . .
O4C C5C N2C 122.5(4) . .
O4C C5C C4C 116.5(4) . .
N2C C5C C4C 121.0(4) . .
N2C C6C C7C 110.4(4) . .
N2C C6C H6C1 109.6 . .
C7C C6C H6C1 109.6 . .
N2C C6C H6C2 109.6 . .
C7C C6C H6C2 109.6 . .
H6C1 C6C H6C2 108.1 . .
O6C C7C O5C 124.4(5) . .
O6C C7C C6C 119.6(5) . .
O5C C7C C6C 116.0(4) . .
H110 O10W H210 108.6 . .
H111 O11W H211 118.0 . .
H112 O12W H212 106.7 . .
H13A O13A H13B 111.9 . .
H13C O13B H13D 106.4 . .
H14A O14A H14B 116.4 . .
H14A O14A H14D 79.9 . .
H14B O14A H14D 163.5 . .
O15W O14B H14C 70.5 2_667 .
O15W O14B H14D 72.6 2_667 .
H14C O14B H14D 112.0 . .
O14B O15W H15A 76.4 2_667 .
O14B O15W H25B 149.9 2_667 .
H15A O15W H25B 114.0 . .

loop_
_geom_bond_atom_site_label_1
_geom_bond_atom_site_label_2
_geom_bond_distance
_geom_bond_site_symmetry_2
_geom_bond_publ_flag
Nd1 O3A 2.347(3) . yes
Nd1 O4A 2.382(3) 2_557 yes
Nd1 O3B 2.385(3) 2_667 yes
Nd1 O6B 2.443(3) . yes
Nd1 O4W 2.474(3) . yes
Nd1 O1W 2.492(4) . yes
Nd1 O3W 2.499(3) . yes
Nd1 O2W 2.505(4) . yes
O1W H11W 0.8636 . ?
O1W H21W 0.9250 . ?
O2W H12W 0.9021 . ?
O2W H22W 0.8425 . ?
O3W H13W 0.8507 . ?
O3W H23W 0.8514 . ?
O4W H14W 0.9035 . ?
O4W H24W 0.8729 . ?
Nd2 O4B 2.303(4) . yes
Nd2 O4C 2.369(3) 2_658 yes
Nd2 O3C 2.400(3) . yes
Nd2 O8W 2.454(3) . yes
Nd2 O7W 2.467(4) . yes
Nd2 O9W 2.470(3) . yes
Nd2 O5W 2.495(4) . yes
Nd2 O6W 2.553(3) . yes
O5W H15W 1.0069 . ?
O5W H25W 0.8559 . ?
O6W H16W 0.8394 . ?
O6W H26W 0.9626 . ?
O7W H17W 0.9271 . ?
O7W H27W 0.8872 . ?
O8W H18W 0.8890 . ?
O8W H28W 0.9655 . ?
O9W H19W 0.8908 . ?
O9W H29W 0.8554 . ?
Cu1 N2A 1.904(4) . ?
Cu1 N1A 1.911(4) . ?
Cu1 O2A 1.936(3) . ?
Cu1 O5A 1.954(3) . ?
O1A C1A 1.242(6) . ?
O2A C1A 1.300(6) . ?
O3A C3A 1.267(6) . ?
O4A C5A 1.293(6) . ?
O4A Nd1 2.382(3) 2_557 ?
O5A C7A 1.300(5) . ?
O6A C7A 1.248(5) . ?
N1A C3A 1.297(6) . ?
N1A C2A 1.443(6) . ?
N2A C5A 1.280(6) . ?
N2A C6A 1.492(6) . ?
C1A C2A 1.521(7) . ?
C2A H2A1 0.9900 . ?
C2A H2A2 0.9900 . ?
C3A C4A 1.513(6) . ?
C4A C5A 1.512(6) . ?
C4A H4A1 0.9900 . ?
C4A H4A2 0.9900 . ?
C6A C7A 1.497(7) . ?
C6A H6A1 0.9900 . ?
C6A H6A2 0.9900 . ?
Cu2 N2B 1.896(4) . ?
Cu2 N1B 1.912(4) . ?
Cu2 O1B 1.950(3) . ?
Cu2 O5B 1.963(3) . ?
O1B C1B 1.281(6) . ?
O2B C1B 1.239(6) . ?
O3B C3B 1.258(5) . ?
O3B Nd1 2.385(3) 2_667 ?
O4B C5B 1.275(6) . ?
O5B C7B 1.281(6) . ?
O6B C7B 1.235(6) . ?
N1B C3B 1.302(6) . ?
N1B C2B 1.463(6) . ?
N2B C5B 1.302(6) . ?
N2B C6B 1.460(6) . ?
C1B C2B 1.513(7) . ?
C2B H2B1 0.9900 . ?
C2B H2B2 0.9900 . ?
C3B C4B 1.536(7) . ?
C4B C5B 1.475(7) . ?
C4B H4B1 0.9900 . ?
C4B H4B2 0.9900 . ?
C6B C7B 1.503(7) . ?
C6B H6B1 0.9900 . ?
C6B H6B2 0.9900 . ?
Cu3 N2C 1.905(4) . ?
Cu3 N1C 1.912(4) . ?
Cu3 O5C 1.942(3) . ?
Cu3 O1C 1.962(3) . ?
O1C C1C 1.282(6) . ?
O2C C1C 1.242(6) . ?
O3C C3C 1.271(5) . ?
O4C C5C 1.268(5) . ?
O4C Nd2 2.369(3) 2_658 ?
O5C C7C 1.302(6) . ?
O6C C7C 1.221(6) . ?
N1C C3C 1.311(6) . ?
N1C C2C 1.449(6) . ?
N2C C5C 1.311(6) . ?
N2C C6C 1.456(6) . ?
C1C C2C 1.508(6) . ?
C2C H2C1 0.9900 . ?
C2C H2C2 0.9900 . ?
C3C C4C 1.506(6) . ?
C4C C5C 1.506(6) . ?
C4C H4C1 0.9900 . ?
C4C H4C2 0.9900 . ?
C6C C7C 1.514(7) . ?
C6C H6C1 0.9900 . ?
C6C H6C2 0.9900 . ?
O10W H110 0.8628 . ?
O10W H210 0.8221 . ?
O11W H111 0.8518 . ?
O11W H211 0.7941 . ?
O12W H112 0.7882 . ?
O12W H212 0.9359 . ?
O13A H13A 0.7984 . ?
O13A H13B 0.8061 . ?
O13B H13C 0.8648 . ?
O13B H13D 0.8491 . ?
O14A H14A 0.8892 . ?
O14A H14B 0.7143 . ?
O14A H14D 1.4527 . ?
O14B O15W 1.39(2) 2_667 ?
O14B H14C 0.9081 . ?
O14B H14D 0.8554 . ?
O15W O14B 1.39(2) 2_667 ?
O15W H15A 0.7871 . ?
O15W H25B 0.8463 . ?

loop_
_geom_hbond_atom_site_label_D
_geom_hbond_atom_site_label_H
_geom_hbond_atom_site_label_A
_geom_hbond_distance_DH
_geom_hbond_distance_HA
_geom_hbond_distance_DA
_geom_hbond_angle_DHA
_geom_hbond_site_symmetry_A
_geom_hbond_publ_flag
O1W H11W O6A 0.86 2.26 2.973(5) 139.7 1_655 yes
O2W H12W O2C 0.90 1.96 2.794(5) 153.9 . yes
O2W H22W O1B 0.84 2.09 2.926(5) 174.1 2_567 yes
O3W H13W O10W 0.85 1.96 2.758(5) 156.5 . yes
O4W H14W O5B 0.90 2.17 2.841(5) 130.4 . yes
O5W H15W O1A 1.01 1.90 2.834(6) 153.3 2_567 yes
O5W H25W O12W 0.86 2.08 2.668(8) 125.6 . yes
O6W H26W O2C 0.96 1.83 2.782(5) 169.3 1_655 yes
O7W H17W O13A 0.93 1.93 2.831(9) 164.9 2_668 yes
O7W H17W O13B 0.93 2.26 3.060(9) 144.3 2_668 yes
O7W H27W O15W 0.89 1.67 2.537(9) 166.8 . yes
O8W H18W O10W 0.89 2.06 2.717(5) 129.4 1_556 yes
O8W H28W O6A 0.97 1.86 2.814(5) 169.8 1_656 yes
O9W H19W O6A 0.89 2.05 2.788(5) 140.1 2_557 yes
O9W H29W O11W 0.86 2.09 2.701(5) 127.6 . yes
O9W H29W O6W 0.86 2.57 2.939(5) 107.5 . yes
O10W H110 O5C 0.86 2.16 2.774(5) 128.0 2_557 yes
O11W H111 O1C 0.85 1.88 2.712(5) 163.8 1_655 yes
O11W H211 O2B 0.79 2.00 2.713(5) 149.1 2_667 yes
O12W H112 O6C 0.79 2.29 2.785(7) 121.8 2_558 yes
O12W H212 O6C 0.94 1.96 2.819(8) 151.7 1_565 yes
O13A H13A O5W 0.80 2.52 3.073(10) 127.4 . yes
O13A H13B O5A 0.81 2.11 2.847(9) 153.0 2_567 yes
O13A H13B O2A 0.81 2.23 2.786(9) 126.6 2_567 yes
O13B H13C O8W 0.86 2.27 3.112(9) 166.0 2_668 yes
O13B H13D O5A 0.85 2.17 2.783(8) 128.7 2_567 yes
O14A H14A O1A 0.89 1.89 2.739(6) 158.1 . yes
O14B H14D O12W 0.86 2.37 2.974(18) 128.0 1_554 yes
O15W H15A O3W 0.79 2.19 2.773(8) 131.7 2_667 yes
